data_4085127
loop_
_publ_author_name
'Bortoluzzi, Marco'
'Ciabatti, Iacopo'
'Femoni, Cristina'
'Hayatifar, Mohammad'
'Iapalucci, Maria Carmela'
'Zacchini, Stefano'

_publ_section_title
;
 [H3--nFe4(CO)12(IrCOD)]n&#x2212;(n= 1, 2) and
 [H2Fe3(CO)10(IrCOD)]&#x2212;Bimetallic Fe--Ir Hydride Carbonyl Clusters
;
_journal_issue 1
_journal_name_full Organometallics
_journal_page_first 189
_journal_paper_doi 10.1021/om5010513
_journal_volume 34
_journal_year 2015
_chemical_formula_sum 'C26 H34 Fe3 Ir N O10'
_chemical_formula_weight 880.29
_chemical_name_systematic
; 
 ? 
;
_space_group_IT_number 61
_symmetry_cell_setting orthorhombic
_symmetry_space_group_name_Hall '-P 2ac 2ab'
_symmetry_space_group_name_H-M 'P b c a'
_atom_sites_solution_hydrogens geom
_atom_sites_solution_primary direct
_atom_sites_solution_secondary difmap
_audit_creation_method SHELXL-97
_cell_angle_alpha 90.00
_cell_angle_beta 90.00
_cell_angle_gamma 90.00
_cell_formula_units_Z 8
_cell_length_a 16.4813(9)
_cell_length_b 16.3435(9)
_cell_length_c 22.2827(12)
_cell_measurement_reflns_used 9929
_cell_measurement_temperature 100(2)
_cell_measurement_theta_max 27.0425
_cell_measurement_theta_min 2.2065
_cell_volume 6002.1(6)
_computing_cell_refinement 'APEX2 (Bruker AXS, 2006)'
_computing_data_collection 'APEX2 (Bruker AXS, 2006)'
_computing_data_reduction 'SAINT (Bruker AXS, 2004)'
_computing_molecular_graphics 'SCHAKAL99 (Keller, 1999)'
_computing_publication_material 'XCIF (Bruker AXS, 2001)'
_computing_structure_refinement 'SHELXL-97 (Sheldrick, 1997)'
_computing_structure_solution 'SHELXS-97 (Sheldrick, 1990)'
_diffrn_ambient_temperature 100(2)
_diffrn_measured_fraction_theta_full 0.998
_diffrn_measured_fraction_theta_max 0.998
_diffrn_measurement_device_type 'CCD area detector'
_diffrn_measurement_method 'phi and omega scans'
_diffrn_radiation_monochromator graphite
_diffrn_radiation_source 'fine-focus sealed tube'
_diffrn_radiation_type MoK\a
_diffrn_radiation_wavelength 0.71073
_diffrn_reflns_av_R_equivalents 0.0689
_diffrn_reflns_av_sigmaI/netI 0.0344
_diffrn_reflns_limit_h_max 21
_diffrn_reflns_limit_h_min -21
_diffrn_reflns_limit_k_max 20
_diffrn_reflns_limit_k_min -20
_diffrn_reflns_limit_l_max 28
_diffrn_reflns_limit_l_min -28
_diffrn_reflns_number 63722
_diffrn_reflns_theta_full 27.00
_diffrn_reflns_theta_max 27.00
_diffrn_reflns_theta_min 1.83
_exptl_absorpt_coefficient_mu 5.896
_exptl_absorpt_correction_T_max 0.5901
_exptl_absorpt_correction_T_min 0.4717
_exptl_absorpt_correction_type empirical
_exptl_absorpt_process_details
;
 Data were corrected for Lorentz polarization and absorption
 effects (empirical absorption corrections SADABS).
 R(int) = 0.0937 (selected reflections only, before parameter refinement)
 R(int) = 0.0580 (selected reflections only, after parameter refinement)
;
_exptl_crystal_colour black
_exptl_crystal_density_diffrn 1.948
_exptl_crystal_density_method 'not measured'
_exptl_crystal_description plate
_exptl_crystal_F_000 3456
_exptl_crystal_size_max 0.15
_exptl_crystal_size_mid 0.12
_exptl_crystal_size_min 0.10
_refine_diff_density_max 0.928
_refine_diff_density_min -0.514
_refine_diff_density_rms 0.122
_refine_ls_extinction_method none
_refine_ls_goodness_of_fit_ref 1.032
_refine_ls_hydrogen_treatment mixed
_refine_ls_matrix_type full
_refine_ls_number_parameters 376
_refine_ls_number_reflns 6541
_refine_ls_number_restraints 97
_refine_ls_restrained_S_all 1.025
_refine_ls_R_factor_all 0.0494
_refine_ls_R_factor_gt 0.0261
_refine_ls_shift/su_max 0.001
_refine_ls_shift/su_mean 0.000
_refine_ls_structure_factor_coef Fsqd
_refine_ls_weighting_details 'calc w=1/[\s^2^(Fo^2^)+(0.0184P)^2^+8.7608P] where P=(Fo^2^+2Fc^2^)/3'
_refine_ls_weighting_scheme calc
_refine_ls_wR_factor_gt 0.0486
_refine_ls_wR_factor_ref 0.0561
_reflns_number_gt 4843
_reflns_number_total 6541
_reflns_threshold_expression >2sigma(I)
_cod_data_source_file om5010513_si_001.cif
_cod_data_source_block 4
_cod_depositor_comments
;
The following automatic conversions were performed:

'_symmetry_cell_setting' value 'Orthorhombic' changed to
'orthorhombic' according to
/home/saulius/struct/COD-crude-data--automatic-downloads/rss-feeds/ACS/lib/dictionaries/cif_core.dic
dictionary named 'cif_core.dic' version 2.4.2 from 2011-04-26.

Automatic conversion script
Id: cif_fix_values 2935 2014-11-11 08:27:57Z andrius 

 Adding full bibliography for 4085125--4085127.cif.
;
_cod_original_sg_symbol_H-M Pbca
_cod_database_code 4085127

loop_
_symmetry_equiv_pos_as_xyz
'x, y, z'
'-x+1/2, -y, z+1/2'
'-x, y+1/2, -z+1/2'
'x+1/2, -y+1/2, -z'
'-x, -y, -z'
'x-1/2, y, -z-1/2'
'x, -y-1/2, z-1/2'
'-x-1/2, y-1/2, z'

loop_
_atom_site_label
_atom_site_type_symbol
_atom_site_fract_x
_atom_site_fract_y
_atom_site_fract_z
_atom_site_U_iso_or_equiv
_atom_site_adp_type
_atom_site_occupancy
_atom_site_symmetry_multiplicity
_atom_site_calc_flag
_atom_site_refinement_flags
Fe1 Fe 0.10523(3) 0.77669(4) 0.18062(2) 0.01385(12) Uani 1 1 d D
Fe2 Fe 0.09844(3) 0.77996(4) 0.06317(2) 0.01657(13) Uani 1 1 d .
Fe3 Fe 0.09955(3) 0.64119(3) 0.12129(3) 0.01617(12) Uani 1 1 d D
Ir1 Ir 0.239401(8) 0.730237(9) 0.122523(6) 0.01612(5) Uani 1 1 d .
H1 H 0.167(2) 0.6896(14) 0.1718(15) 0.019 Uiso 1 1 d D
H2 H 0.196(2) 0.770(2) 0.0616(17) 0.019 Uiso 1 1 d .
C1 C 0.1140(2) 0.7591(2) 0.25912(19) 0.0206(9) Uani 1 1 d .
C2 C 0.0402(2) 0.8610(3) 0.18389(18) 0.0207(9) Uani 1 1 d .
C3 C 0.1978(2) 0.8428(3) 0.16862(18) 0.0216(9) Uani 1 1 d .
C4 C 0.1139(3) 0.8860(3) 0.0467(2) 0.0269(10) Uani 1 1 d .
C5 C -0.0080(3) 0.7919(2) 0.06769(17) 0.0210(9) Uani 1 1 d .
C6 C 0.1026(2) 0.7359(3) -0.01060(18) 0.0214(9) Uani 1 1 d .
C7 C 0.0159(2) 0.6974(3) 0.17065(17) 0.0201(9) Uani 1 1 d .
C8 C 0.0248(2) 0.6090(3) 0.07004(19) 0.0226(9) Uani 1 1 d .
C9 C 0.0999(2) 0.5562(3) 0.17109(19) 0.0224(9) Uani 1 1 d .
C10 C 0.1854(2) 0.6102(3) 0.0736(2) 0.0252(10) Uani 1 1 d .
O1 O 0.11818(19) 0.74752(18) 0.30987(13) 0.0316(8) Uani 1 1 d .
O2 O -0.00149(18) 0.91780(19) 0.18759(14) 0.0308(7) Uani 1 1 d .
O3 O 0.23051(17) 0.90623(18) 0.17486(13) 0.0269(7) Uani 1 1 d .
O4 O 0.1210(2) 0.9537(2) 0.03399(17) 0.0467(9) Uani 1 1 d .
O5 O -0.07725(17) 0.80294(19) 0.06872(13) 0.0293(7) Uani 1 1 d .
O6 O 0.10494(18) 0.70790(19) -0.05771(13) 0.0316(8) Uani 1 1 d .
O7 O -0.05201(16) 0.68762(18) 0.18520(12) 0.0250(7) Uani 1 1 d .
O8 O -0.02396(18) 0.5857(2) 0.03705(13) 0.0318(8) Uani 1 1 d .
O9 O 0.09763(19) 0.50263(19) 0.20480(14) 0.0315(7) Uani 1 1 d .
O10 O 0.21921(17) 0.57202(19) 0.03705(13) 0.0293(7) Uani 1 1 d .
C11 C 0.3412(2) 0.7949(3) 0.08510(19) 0.0220(9) Uani 1 1 d U
H11 H 0.3258 0.8381 0.0554 0.026 Uiso 1 1 calc R
C12 C 0.3390(2) 0.7145(3) 0.06158(18) 0.0209(9) Uani 1 1 d U
H12 H 0.3225 0.7115 0.0184 0.025 Uiso 1 1 calc R
C13 C 0.4001(3) 0.6491(3) 0.0803(2) 0.0287(11) Uani 1 1 d U
H13A H 0.4526 0.6759 0.0892 0.034 Uiso 1 1 calc R
H13B H 0.4088 0.6112 0.0462 0.034 Uiso 1 1 calc R
C14 C 0.3734(3) 0.5999(3) 0.1350(2) 0.0395(13) Uani 1 1 d U
H14A H 0.3483 0.5481 0.1213 0.047 Uiso 1 1 calc R
H14B H 0.4218 0.5858 0.1592 0.047 Uiso 1 1 calc R
C15 C 0.3136(3) 0.6453(3) 0.17405(19) 0.0259(10) Uani 1 1 d U
H15 H 0.2810 0.6084 0.2005 0.031 Uiso 1 1 calc R
C16 C 0.3242(2) 0.7238(3) 0.19810(18) 0.0235(9) Uani 1 1 d U
H16 H 0.2987 0.7322 0.2384 0.028 Uiso 1 1 calc R
C17 C 0.4018(3) 0.7728(3) 0.1878(2) 0.0417(13) Uani 1 1 d U
H17A H 0.4103 0.8096 0.2225 0.050 Uiso 1 1 calc R
H17B H 0.4482 0.7344 0.1862 0.050 Uiso 1 1 calc R
C18 C 0.4014(3) 0.8232(3) 0.1314(2) 0.0313(11) Uani 1 1 d U
H18A H 0.3891 0.8807 0.1420 0.038 Uiso 1 1 calc R
H18B H 0.4563 0.8220 0.1135 0.038 Uiso 1 1 calc R
N1 N 0.25164(19) 0.99059(19) 0.86465(14) 0.0190(7) Uani 1 1 d U
C101 C 0.2790(3) 0.9452(3) 0.92081(18) 0.0270(10) Uani 1 1 d U
H10A H 0.3307 0.9695 0.9347 0.032 Uiso 1 1 calc R
H10B H 0.2382 0.9543 0.9527 0.032 Uiso 1 1 calc R
C102 C 0.2910(3) 0.8546(3) 0.9135(2) 0.0329(11) Uani 1 1 d U
H10C H 0.3084 0.8308 0.9518 0.049 Uiso 1 1 calc R
H10D H 0.3326 0.8445 0.8829 0.049 Uiso 1 1 calc R
H10E H 0.2398 0.8293 0.9009 0.049 Uiso 1 1 calc R
C103 C 0.1776(3) 0.9520(3) 0.8376(2) 0.0439(14) Uani 1 1 d U
H10F H 0.1926 0.8975 0.8218 0.053 Uiso 1 1 calc R
H10G H 0.1598 0.9858 0.8031 0.053 Uiso 1 1 calc R
C104 C 0.1066(3) 0.9421(4) 0.8802(3) 0.0598(18) Uani 1 1 d U
H10H H 0.0608 0.9174 0.8587 0.090 Uiso 1 1 calc R
H10I H 0.0905 0.9958 0.8957 0.090 Uiso 1 1 calc R
H10J H 0.1225 0.9067 0.9137 0.090 Uiso 1 1 calc R
C105 C 0.3176(3) 0.9869(3) 0.8162(2) 0.0381(12) Uani 1 1 d U
H10K H 0.3298 0.9288 0.8074 0.046 Uiso 1 1 calc R
H10L H 0.2960 1.0119 0.7789 0.046 Uiso 1 1 calc R
C106 C 0.3959(3) 1.0300(3) 0.8329(3) 0.0456(15) Uani 1 1 d U
H10M H 0.4347 1.0253 0.7997 0.068 Uiso 1 1 calc R
H10N H 0.4189 1.0045 0.8689 0.068 Uiso 1 1 calc R
H10O H 0.3848 1.0879 0.8409 0.068 Uiso 1 1 calc R
C107 C 0.2354(3) 1.0781(3) 0.8829(2) 0.0304(10) Uani 1 1 d U
H10P H 0.2852 1.1007 0.9013 0.036 Uiso 1 1 calc R
H10Q H 0.1924 1.0783 0.9139 0.036 Uiso 1 1 calc R
C108 C 0.2094(3) 1.1341(3) 0.8315(2) 0.0340(12) Uani 1 1 d U
H10R H 0.2001 1.1894 0.8470 0.051 Uiso 1 1 calc R
H10S H 0.1591 1.1132 0.8136 0.051 Uiso 1 1 calc R
H10T H 0.2521 1.1356 0.8010 0.051 Uiso 1 1 calc R

loop_
_atom_site_aniso_label
_atom_site_aniso_U_11
_atom_site_aniso_U_22
_atom_site_aniso_U_33
_atom_site_aniso_U_23
_atom_site_aniso_U_13
_atom_site_aniso_U_12
Fe1 0.0119(3) 0.0189(3) 0.0108(3) -0.0037(2) 0.0009(2) 0.0011(2)
Fe2 0.0151(3) 0.0210(3) 0.0137(3) -0.0008(2) -0.0001(2) 0.0022(2)
Fe3 0.0166(3) 0.0170(3) 0.0149(3) -0.0020(3) 0.0014(2) -0.0004(2)
Ir1 0.01297(7) 0.02122(8) 0.01416(7) -0.00044(8) 0.00064(6) 0.00182(6)
C1 0.016(2) 0.022(2) 0.024(2) -0.0070(18) 0.0019(17) 0.0041(16)
C2 0.017(2) 0.029(3) 0.016(2) -0.0023(18) 0.0008(16) -0.0052(18)
C3 0.017(2) 0.032(3) 0.016(2) -0.0030(18) -0.0032(16) 0.0055(18)
C4 0.021(2) 0.034(3) 0.026(2) -0.007(2) -0.0005(18) 0.0026(19)
C5 0.029(2) 0.024(2) 0.010(2) -0.0009(16) -0.0030(17) 0.0000(17)
C6 0.018(2) 0.026(2) 0.020(2) 0.0049(19) 0.0021(16) 0.0017(19)
C7 0.026(2) 0.023(2) 0.011(2) 0.0001(17) -0.0005(17) 0.0010(18)
C8 0.022(2) 0.023(2) 0.022(2) 0.0010(19) 0.0036(18) -0.0002(18)
C9 0.018(2) 0.027(3) 0.023(2) -0.0082(19) -0.0023(17) 0.0004(17)
C10 0.022(2) 0.027(3) 0.027(2) 0.000(2) -0.0030(19) 0.0016(18)
O1 0.0361(19) 0.041(2) 0.0176(16) -0.0024(13) -0.0015(14) 0.0034(14)
O2 0.0283(18) 0.0287(19) 0.0353(19) -0.0043(15) 0.0015(14) 0.0081(14)
O3 0.0230(16) 0.0244(17) 0.0334(18) -0.0066(13) 0.0020(13) -0.0040(13)
O4 0.056(2) 0.022(2) 0.062(3) 0.0017(18) 0.0088(19) -0.0037(17)
O5 0.0199(16) 0.043(2) 0.0254(17) 0.0010(14) -0.0031(13) 0.0033(14)
O6 0.0376(19) 0.042(2) 0.0150(16) -0.0042(14) 0.0000(13) 0.0037(15)
O7 0.0186(15) 0.0331(18) 0.0234(16) -0.0032(14) 0.0069(12) -0.0020(13)
O8 0.0293(18) 0.039(2) 0.0267(18) -0.0040(15) -0.0039(14) -0.0052(15)
O9 0.0414(19) 0.0256(19) 0.0276(18) 0.0040(14) -0.0043(14) 0.0002(14)
O10 0.0272(17) 0.0325(19) 0.0282(17) -0.0132(14) 0.0039(13) 0.0041(14)
C11 0.017(2) 0.025(2) 0.024(2) 0.0049(18) 0.0080(17) -0.0013(16)
C12 0.0129(19) 0.029(3) 0.020(2) 0.0019(18) 0.0056(16) -0.0013(17)
C13 0.022(2) 0.019(2) 0.045(3) -0.001(2) 0.013(2) 0.0022(18)
C14 0.037(3) 0.046(3) 0.035(3) 0.004(2) 0.003(2) 0.021(2)
C15 0.024(2) 0.034(3) 0.019(2) 0.009(2) -0.0027(18) 0.0099(19)
C16 0.019(2) 0.035(3) 0.016(2) 0.000(2) -0.0032(16) 0.002(2)
C17 0.028(3) 0.059(3) 0.039(3) 0.007(3) -0.014(2) -0.011(3)
C18 0.026(2) 0.034(3) 0.033(3) -0.009(2) 0.005(2) -0.0074(19)
N1 0.0198(17) 0.0190(17) 0.0180(17) 0.0012(13) -0.0016(14) -0.0003(14)
C101 0.025(2) 0.039(3) 0.017(2) 0.001(2) -0.0004(18) 0.002(2)
C102 0.036(3) 0.031(3) 0.032(3) 0.008(2) 0.000(2) 0.005(2)
C103 0.050(3) 0.038(3) 0.043(3) 0.004(3) -0.025(3) -0.010(2)
C104 0.023(3) 0.071(4) 0.086(5) 0.044(4) -0.020(3) -0.013(2)
C105 0.051(3) 0.034(3) 0.029(3) 0.008(2) 0.013(2) 0.015(2)
C106 0.025(3) 0.046(3) 0.066(4) 0.027(3) 0.018(3) 0.010(2)
C107 0.031(2) 0.026(2) 0.034(3) -0.007(2) 0.005(2) 0.0034(19)
C108 0.028(2) 0.028(3) 0.047(3) 0.013(2) 0.010(2) 0.010(2)

loop_
_atom_type_symbol
_atom_type_description
_atom_type_scat_dispersion_real
_atom_type_scat_dispersion_imag
_atom_type_scat_source
C C 0.0033 0.0016 'International Tables Vol C Tables 4.2.6.8 and 6.1.1.4'
H H 0.0000 0.0000 'International Tables Vol C Tables 4.2.6.8 and 6.1.1.4'
N N 0.0061 0.0033 'International Tables Vol C Tables 4.2.6.8 and 6.1.1.4'
O O 0.0106 0.0060 'International Tables Vol C Tables 4.2.6.8 and 6.1.1.4'
Fe Fe 0.3463 0.8444 'International Tables Vol C Tables 4.2.6.8 and 6.1.1.4'
Ir Ir -1.4442 7.9887 'International Tables Vol C Tables 4.2.6.8 and 6.1.1.4'

loop_
_geom_angle_atom_site_label_1
_geom_angle_atom_site_label_2
_geom_angle_atom_site_label_3
_geom_angle
C2 Fe1 C1 97.86(18)
C2 Fe1 C3 92.89(18)
C1 Fe1 C3 99.54(18)
C2 Fe1 C7 93.70(18)
C1 Fe1 C7 93.76(18)
C3 Fe1 C7 164.20(17)
C2 Fe1 Fe3 132.51(13)
C1 Fe1 Fe3 111.58(13)
C3 Fe1 Fe3 116.60(13)
C7 Fe1 Fe3 49.61(12)
C2 Fe1 Fe2 89.96(13)
C1 Fe1 Fe2 171.54(13)
C3 Fe1 Fe2 83.19(12)
C7 Fe1 Fe2 82.47(11)
Fe3 Fe1 Fe2 60.28(2)
C2 Fe1 Ir1 138.75(13)
C1 Fe1 Ir1 111.27(13)
C3 Fe1 Ir1 54.94(13)
C7 Fe1 Ir1 112.10(12)
Fe3 Fe1 Ir1 62.493(17)
Fe2 Fe1 Ir1 63.722(17)
C2 Fe1 H1 175.3(10)
C1 Fe1 H1 86.1(11)
C3 Fe1 H1 88.9(11)
C7 Fe1 H1 83.5(10)
Fe3 Fe1 H1 43.0(9)
Fe2 Fe1 H1 86.0(11)
Ir1 Fe1 H1 40.4(12)
C5 Fe2 C4 92.63(19)
C5 Fe2 C6 97.73(18)
C4 Fe2 C6 101.2(2)
C5 Fe2 Fe3 94.28(13)
C4 Fe2 Fe3 160.34(14)
C6 Fe2 Fe3 96.03(14)
C5 Fe2 Fe1 89.30(12)
C4 Fe2 Fe1 102.64(14)
C6 Fe2 Fe1 154.73(14)
Fe3 Fe2 Fe1 59.12(2)
C5 Fe2 Ir1 146.12(13)
C4 Fe2 Ir1 105.10(14)
C6 Fe2 Ir1 106.53(13)
Fe3 Fe2 Ir1 60.457(17)
Fe1 Fe2 Ir1 59.052(16)
C5 Fe2 H2 177.8(14)
C4 Fe2 H2 87.0(14)
C6 Fe2 H2 84.4(13)
Fe3 Fe2 H2 85.4(13)
Fe1 Fe2 H2 88.7(13)
Ir1 Fe2 H2 32.3(13)
C8 Fe3 C9 100.00(19)
C8 Fe3 C10 94.67(19)
C9 Fe3 C10 98.23(19)
C8 Fe3 C7 90.68(18)
C9 Fe3 C7 91.04(17)
C10 Fe3 C7 168.31(19)
C8 Fe3 Fe1 127.89(14)
C9 Fe3 Fe1 110.52(13)
C10 Fe3 Fe1 120.25(14)
C7 Fe3 Fe1 49.09(12)
C8 Fe3 Fe2 86.16(14)
C9 Fe3 Fe2 171.10(13)
C10 Fe3 Fe2 87.59(14)
C7 Fe3 Fe2 82.41(12)
Fe1 Fe3 Fe2 60.60(2)
C8 Fe3 Ir1 139.27(14)
C9 Fe3 Ir1 114.08(13)
C10 Fe3 Ir1 60.17(14)
C7 Fe3 Ir1 109.48(12)
Fe1 Fe3 Ir1 60.399(16)
Fe2 Fe3 Ir1 63.082(17)
C8 Fe3 H1 170.4(10)
C9 Fe3 H1 87.2(11)
C10 Fe3 H1 90.5(11)
C7 Fe3 H1 82.8(10)
Fe1 Fe3 H1 42.8(9)
Fe2 Fe3 H1 86.1(11)
Ir1 Fe3 H1 39.1(12)
C12 Ir1 C11 38.49(15)
C12 Ir1 C15 80.08(16)
C11 Ir1 C15 94.57(16)
C12 Ir1 C16 89.61(16)
C11 Ir1 C16 79.87(16)
C15 Ir1 C16 37.43(16)
C12 Ir1 C3 129.04(16)
C11 Ir1 C3 90.74(16)
C15 Ir1 C3 117.30(15)
C16 Ir1 C3 83.15(16)
C12 Ir1 C10 84.19(15)
C11 Ir1 C10 120.81(15)
C15 Ir1 C10 85.83(16)
C16 Ir1 C10 122.92(16)
C3 Ir1 C10 140.33(15)
C12 Ir1 Fe1 166.80(11)
C11 Ir1 Fe1 133.91(11)
C15 Ir1 Fe1 112.98(11)
C16 Ir1 Fe1 99.72(11)
C3 Ir1 Fe1 44.24(11)
C10 Ir1 Fe1 98.29(10)
C12 Ir1 Fe3 125.17(11)
C11 Ir1 Fe3 156.62(11)
C15 Ir1 Fe3 98.04(12)
C16 Ir1 Fe3 121.42(11)
C3 Ir1 Fe3 100.74(11)
C10 Ir1 Fe3 41.39(10)
Fe1 Ir1 Fe3 57.108(17)
C12 Ir1 Fe2 111.79(11)
C11 Ir1 Fe2 108.79(11)
C15 Ir1 Fe2 154.43(12)
C16 Ir1 Fe2 155.24(11)
C3 Ir1 Fe2 73.78(10)
C10 Ir1 Fe2 73.49(10)
Fe1 Ir1 Fe2 57.226(16)
Fe3 Ir1 Fe2 56.461(17)
C12 Ir1 H1 150.7(7)
C11 Ir1 H1 163.8(8)
C15 Ir1 H1 79.2(12)
C16 Ir1 H1 86.3(11)
C3 Ir1 H1 79.2(5)
C10 Ir1 H1 73.9(5)
Fe1 Ir1 H1 40.5(9)
Fe3 Ir1 H1 39.4(9)
Fe2 Ir1 H1 80.7(12)
C12 Ir1 H2 81.9(13)
C11 Ir1 H2 79.9(13)
C15 Ir1 H2 157.0(13)
C16 Ir1 H2 156.5(13)
C3 Ir1 H2 85.3(13)
C10 Ir1 H2 78.2(13)
Fe1 Ir1 H2 85.9(13)
Fe3 Ir1 H2 80.8(13)
Fe2 Ir1 H2 31.2(13)
H1 Ir1 H2 111.5(18)
O1 C1 Fe1 178.7(4)
O2 C2 Fe1 177.8(4)
O3 C3 Fe1 149.0(3)
O3 C3 Ir1 130.1(3)
Fe1 C3 Ir1 80.82(16)
O4 C4 Fe2 176.7(4)
O5 C5 Fe2 176.6(4)
O6 C6 Fe2 179.7(4)
O7 C7 Fe1 140.2(3)
O7 C7 Fe3 138.5(3)
Fe1 C7 Fe3 81.30(16)
O8 C8 Fe3 178.1(4)
O9 C9 Fe3 177.2(4)
O10 C10 Fe3 156.4(4)
O10 C10 Ir1 125.0(3)
Fe3 C10 Ir1 78.44(16)
C12 C11 C18 123.9(4)
C12 C11 Ir1 70.5(2)
C18 C11 Ir1 113.5(3)
C12 C11 H11 113.8
C18 C11 H11 113.8
Ir1 C11 H11 113.8
C11 C12 C13 122.1(4)
C11 C12 Ir1 71.0(2)
C13 C12 Ir1 114.6(3)
C11 C12 H12 114.0
C13 C12 H12 114.0
Ir1 C12 H12 114.0
C12 C13 C14 113.4(3)
C12 C13 H13A 108.9
C14 C13 H13A 108.9
C12 C13 H13B 108.9
C14 C13 H13B 108.9
H13A C13 H13B 107.7
C15 C14 C13 112.9(4)
C15 C14 H14A 109.0
C13 C14 H14A 109.0
C15 C14 H14B 109.0
C13 C14 H14B 109.0
H14A C14 H14B 107.8
C16 C15 C14 126.1(4)
C16 C15 Ir1 71.8(2)
C14 C15 Ir1 112.1(3)
C16 C15 H15 113.2
C14 C15 H15 113.2
Ir1 C15 H15 113.2
C15 C16 C17 121.8(4)
C15 C16 Ir1 70.8(2)
C17 C16 Ir1 113.2(3)
C15 C16 H16 114.6
C17 C16 H16 114.6
Ir1 C16 H16 114.6
C18 C17 C16 114.2(4)
C18 C17 H17A 108.7
C16 C17 H17A 108.7
C18 C17 H17B 108.7
C16 C17 H17B 108.7
H17A C17 H17B 107.6
C11 C18 C17 114.1(4)
C11 C18 H18A 108.7
C17 C18 H18A 108.7
C11 C18 H18B 108.7
C17 C18 H18B 108.7
H18A C18 H18B 107.6
C103 N1 C107 111.2(3)
C103 N1 C101 111.5(3)
C107 N1 C101 107.0(3)
C103 N1 C105 106.1(3)
C107 N1 C105 110.6(3)
C101 N1 C105 110.5(3)
C102 C101 N1 115.4(3)
C102 C101 H10A 108.4
N1 C101 H10A 108.4
C102 C101 H10B 108.4
N1 C101 H10B 108.4
H10A C101 H10B 107.5
C101 C102 H10C 109.5
C101 C102 H10D 109.5
H10C C102 H10D 109.5
C101 C102 H10E 109.5
H10C C102 H10E 109.5
H10D C102 H10E 109.5
N1 C103 C104 114.9(4)
N1 C103 H10F 108.5
C104 C103 H10F 108.5
N1 C103 H10G 108.5
C104 C103 H10G 108.5
H10F C103 H10G 107.5
C103 C104 H10H 109.5
C103 C104 H10I 109.5
H10H C104 H10I 109.5
C103 C104 H10J 109.5
H10H C104 H10J 109.5
H10I C104 H10J 109.5
C106 C105 N1 114.3(4)
C106 C105 H10K 108.7
N1 C105 H10K 108.7
C106 C105 H10L 108.7
N1 C105 H10L 108.7
H10K C105 H10L 107.6
C105 C106 H10M 109.5
C105 C106 H10N 109.5
H10M C106 H10N 109.5
C105 C106 H10O 109.5
H10M C106 H10O 109.5
H10N C106 H10O 109.5
N1 C107 C108 114.6(4)
N1 C107 H10P 108.6
C108 C107 H10P 108.6
N1 C107 H10Q 108.6
C108 C107 H10Q 108.6
H10P C107 H10Q 107.6
C107 C108 H10R 109.5
C107 C108 H10S 109.5
H10R C108 H10S 109.5
C107 C108 H10T 109.5
H10R C108 H10T 109.5
H10S C108 H10T 109.5

loop_
_geom_bond_atom_site_label_1
_geom_bond_atom_site_label_2
_geom_bond_distance
Fe1 C2 1.747(4)
Fe1 C1 1.779(4)
Fe1 C3 1.889(4)
Fe1 C7 1.973(4)
Fe1 Fe3 2.5809(8)
Fe1 Fe2 2.6200(7)
Fe1 Ir1 2.6724(5)
Fe1 H1 1.76(3)
Fe2 C5 1.768(4)
Fe2 C4 1.789(5)
Fe2 C6 1.796(4)
Fe2 Fe3 2.6118(8)
Fe2 Ir1 2.7940(6)
Fe2 H2 1.62(4)
Fe3 C8 1.760(4)
Fe3 C9 1.778(5)
Fe3 C10 1.840(4)
Fe3 C7 1.989(4)
Fe3 Ir1 2.7261(5)
Fe3 H1 1.77(3)
Ir1 C12 2.145(4)
Ir1 C11 2.152(4)
Ir1 C15 2.177(4)
Ir1 C16 2.191(4)
Ir1 C3 2.216(4)
Ir1 C10 2.414(4)
Ir1 H1 1.76(4)
Ir1 H2 1.67(4)
C1 O1 1.149(5)
C2 O2 1.158(5)
C3 O3 1.176(5)
C4 O4 1.149(5)
C5 O5 1.156(5)
C6 O6 1.146(5)
C7 O7 1.177(5)
C8 O8 1.154(5)
C9 O9 1.154(5)
C10 O10 1.169(5)
C11 C12 1.416(6)
C11 C18 1.503(6)
C11 H11 1.0000
C12 C13 1.526(5)
C12 H12 1.0000
C13 C14 1.527(6)
C13 H13A 0.9900
C13 H13B 0.9900
C14 C15 1.510(6)
C14 H14A 0.9900
C14 H14B 0.9900
C15 C16 1.401(6)
C15 H15 1.0000
C16 C17 1.526(6)
C16 H16 1.0000
C17 C18 1.504(6)
C17 H17A 0.9900
C17 H17B 0.9900
C18 H18A 0.9900
C18 H18B 0.9900
N1 C103 1.500(5)
N1 C107 1.510(5)
N1 C101 1.523(5)
N1 C105 1.533(5)
C101 C102 1.503(6)
C101 H10A 0.9900
C101 H10B 0.9900
C102 H10C 0.9800
C102 H10D 0.9800
C102 H10E 0.9800
C103 C104 1.515(7)
C103 H10F 0.9900
C103 H10G 0.9900
C104 H10H 0.9800
C104 H10I 0.9800
C104 H10J 0.9800
C105 C106 1.517(7)
C105 H10K 0.9900
C105 H10L 0.9900
C106 H10M 0.9800
C106 H10N 0.9800
C106 H10O 0.9800
C107 C108 1.527(6)
C107 H10P 0.9900
C107 H10Q 0.9900
C108 H10R 0.9800
C108 H10S 0.9800
C108 H10T 0.9800

loop_
_geom_torsion_atom_site_label_1
_geom_torsion_atom_site_label_2
_geom_torsion_atom_site_label_3
_geom_torsion_atom_site_label_4
_geom_torsion
C2 Fe1 Fe2 C5 -45.71(19)
C1 Fe1 Fe2 C5 112.0(9)
C3 Fe1 Fe2 C5 -138.62(18)
C7 Fe1 Fe2 C5 48.03(18)
Fe3 Fe1 Fe2 C5 95.41(13)
Ir1 Fe1 Fe2 C5 167.27(13)
C2 Fe1 Fe2 C4 46.83(19)
C1 Fe1 Fe2 C4 -155.5(9)
C3 Fe1 Fe2 C4 -46.08(19)
C7 Fe1 Fe2 C4 140.57(18)
Fe3 Fe1 Fe2 C4 -172.05(14)
Ir1 Fe1 Fe2 C4 -100.19(14)
C2 Fe1 Fe2 C6 -152.5(3)
C1 Fe1 Fe2 C6 5.2(10)
C3 Fe1 Fe2 C6 114.6(3)
C7 Fe1 Fe2 C6 -58.8(3)
Fe3 Fe1 Fe2 C6 -11.4(3)
Ir1 Fe1 Fe2 C6 60.4(3)
C2 Fe1 Fe2 Fe3 -141.12(13)
C1 Fe1 Fe2 Fe3 16.6(9)
C3 Fe1 Fe2 Fe3 125.97(13)
C7 Fe1 Fe2 Fe3 -47.38(12)
Ir1 Fe1 Fe2 Fe3 71.864(17)
C2 Fe1 Fe2 Ir1 147.02(13)
C1 Fe1 Fe2 Ir1 -55.3(9)
C3 Fe1 Fe2 Ir1 54.11(13)
C7 Fe1 Fe2 Ir1 -119.24(12)
Fe3 Fe1 Fe2 Ir1 -71.864(17)
C2 Fe1 Fe3 C8 0.8(3)
C1 Fe1 Fe3 C8 125.0(2)
C3 Fe1 Fe3 C8 -121.6(2)
C7 Fe1 Fe3 C8 49.1(2)
Fe2 Fe1 Fe3 C8 -57.59(17)
Ir1 Fe1 Fe3 C8 -131.48(17)
C2 Fe1 Fe3 C9 -121.0(2)
C1 Fe1 Fe3 C9 3.2(2)
C3 Fe1 Fe3 C9 116.67(19)
C7 Fe1 Fe3 C9 -72.6(2)
Fe2 Fe1 Fe3 C9 -179.34(14)
Ir1 Fe1 Fe3 C9 106.77(14)
C2 Fe1 Fe3 C10 125.8(2)
C1 Fe1 Fe3 C10 -110.0(2)
C3 Fe1 Fe3 C10 3.4(2)
C7 Fe1 Fe3 C10 174.1(2)
Fe2 Fe1 Fe3 C10 67.38(16)
Ir1 Fe1 Fe3 C10 -6.50(16)
C2 Fe1 Fe3 C7 -48.3(2)
C1 Fe1 Fe3 C7 75.9(2)
C3 Fe1 Fe3 C7 -170.7(2)
Fe2 Fe1 Fe3 C7 -106.71(15)
Ir1 Fe1 Fe3 C7 179.40(15)
C2 Fe1 Fe3 Fe2 58.38(18)
C1 Fe1 Fe3 Fe2 -177.41(15)
C3 Fe1 Fe3 Fe2 -63.99(14)
C7 Fe1 Fe3 Fe2 106.71(15)
Ir1 Fe1 Fe3 Fe2 -73.887(18)
C2 Fe1 Fe3 Ir1 132.27(18)
C1 Fe1 Fe3 Ir1 -103.53(14)
C3 Fe1 Fe3 Ir1 9.90(14)
C7 Fe1 Fe3 Ir1 -179.40(15)
Fe2 Fe1 Fe3 Ir1 73.887(18)
C5 Fe2 Fe3 C8 51.49(18)
C4 Fe2 Fe3 C8 161.7(4)
C6 Fe2 Fe3 C8 -46.77(19)
Fe1 Fe2 Fe3 C8 138.10(14)
Ir1 Fe2 Fe3 C8 -152.37(13)
C5 Fe2 Fe3 C9 -82.6(8)
C4 Fe2 Fe3 C9 27.6(9)
C6 Fe2 Fe3 C9 179(45)
Fe1 Fe2 Fe3 C9 4.0(8)
Ir1 Fe2 Fe3 C9 73.5(8)
C5 Fe2 Fe3 C10 146.33(18)
C4 Fe2 Fe3 C10 -103.4(4)
C6 Fe2 Fe3 C10 48.08(18)
Fe1 Fe2 Fe3 C10 -127.05(13)
Ir1 Fe2 Fe3 C10 -57.52(13)
C5 Fe2 Fe3 C7 -39.72(17)
C4 Fe2 Fe3 C7 70.5(4)
C6 Fe2 Fe3 C7 -137.97(18)
Fe1 Fe2 Fe3 C7 46.90(12)
Ir1 Fe2 Fe3 C7 116.43(12)
C5 Fe2 Fe3 Fe1 -86.62(13)
C4 Fe2 Fe3 Fe1 23.6(4)
C6 Fe2 Fe3 Fe1 175.13(13)
Ir1 Fe2 Fe3 Fe1 69.526(17)
C5 Fe2 Fe3 Ir1 -156.14(13)
C4 Fe2 Fe3 Ir1 -45.9(4)
C6 Fe2 Fe3 Ir1 105.60(13)
Fe1 Fe2 Fe3 Ir1 -69.526(17)
C2 Fe1 Ir1 C12 -19.9(5)
C1 Fe1 Ir1 C12 -151.7(5)
C3 Fe1 Ir1 C12 -64.9(5)
C7 Fe1 Ir1 C12 104.8(5)
Fe3 Fe1 Ir1 C12 104.3(5)
Fe2 Fe1 Ir1 C12 35.8(5)
C2 Fe1 Ir1 C11 29.3(3)
C1 Fe1 Ir1 C11 -102.5(2)
C3 Fe1 Ir1 C11 -15.7(2)
C7 Fe1 Ir1 C11 154.0(2)
Fe3 Fe1 Ir1 C11 153.48(16)
Fe2 Fe1 Ir1 C11 84.96(16)
C2 Fe1 Ir1 C15 151.2(2)
C1 Fe1 Ir1 C15 19.4(2)
C3 Fe1 Ir1 C15 106.2(2)
C7 Fe1 Ir1 C15 -84.15(18)
Fe3 Fe1 Ir1 C15 -84.64(13)
Fe2 Fe1 Ir1 C15 -153.16(13)
C2 Fe1 Ir1 C16 114.5(2)
C1 Fe1 Ir1 C16 -17.25(19)
C3 Fe1 Ir1 C16 69.55(19)
C7 Fe1 Ir1 C16 -120.78(17)
Fe3 Fe1 Ir1 C16 -121.28(12)
Fe2 Fe1 Ir1 C16 170.20(12)
C2 Fe1 Ir1 C3 45.0(2)
C1 Fe1 Ir1 C3 -86.8(2)
C7 Fe1 Ir1 C3 169.67(19)
Fe3 Fe1 Ir1 C3 169.18(15)
Fe2 Fe1 Ir1 C3 100.66(15)
C2 Fe1 Ir1 C10 -119.9(2)
C1 Fe1 Ir1 C10 108.35(18)
C3 Fe1 Ir1 C10 -164.86(18)
C7 Fe1 Ir1 C10 4.82(16)
Fe3 Fe1 Ir1 C10 4.32(10)
Fe2 Fe1 Ir1 C10 -64.20(10)
C2 Fe1 Ir1 Fe3 -124.2(2)
C1 Fe1 Ir1 Fe3 104.02(15)
C3 Fe1 Ir1 Fe3 -169.18(15)
C7 Fe1 Ir1 Fe3 0.49(12)
Fe2 Fe1 Ir1 Fe3 -68.52(2)
C2 Fe1 Ir1 Fe2 -55.7(2)
C1 Fe1 Ir1 Fe2 172.55(15)
C3 Fe1 Ir1 Fe2 -100.66(15)
C7 Fe1 Ir1 Fe2 69.01(12)
Fe3 Fe1 Ir1 Fe2 68.52(2)
C8 Fe3 Ir1 C12 -49.3(3)
C9 Fe3 Ir1 C12 94.9(2)
C10 Fe3 Ir1 C12 9.2(2)
C7 Fe3 Ir1 C12 -164.77(18)
Fe1 Fe3 Ir1 C12 -164.29(14)
Fe2 Fe3 Ir1 C12 -94.46(14)
C8 Fe3 Ir1 C11 -10.8(3)
C9 Fe3 Ir1 C11 133.4(3)
C10 Fe3 Ir1 C11 47.7(3)
C7 Fe3 Ir1 C11 -126.3(3)
Fe1 Fe3 Ir1 C11 -125.8(3)
Fe2 Fe3 Ir1 C11 -56.0(3)
C8 Fe3 Ir1 C15 -132.8(2)
C9 Fe3 Ir1 C15 11.41(18)
C10 Fe3 Ir1 C15 -74.26(19)
C7 Fe3 Ir1 C15 111.74(17)
Fe1 Fe3 Ir1 C15 112.22(12)
Fe2 Fe3 Ir1 C15 -177.95(12)
C8 Fe3 Ir1 C16 -164.2(3)
C9 Fe3 Ir1 C16 -20.0(2)
C10 Fe3 Ir1 C16 -105.7(2)
C7 Fe3 Ir1 C16 80.34(18)
Fe1 Fe3 Ir1 C16 80.82(14)
Fe2 Fe3 Ir1 C16 150.65(14)
C8 Fe3 Ir1 C3 107.3(2)
C9 Fe3 Ir1 C3 -108.47(18)
C10 Fe3 Ir1 C3 165.86(19)
C7 Fe3 Ir1 C3 -8.14(16)
Fe1 Fe3 Ir1 C3 -7.66(11)
Fe2 Fe3 Ir1 C3 62.17(11)
C8 Fe3 Ir1 C10 -58.5(3)
C9 Fe3 Ir1 C10 85.7(2)
C7 Fe3 Ir1 C10 -174.0(2)
Fe1 Fe3 Ir1 C10 -173.52(16)
Fe2 Fe3 Ir1 C10 -103.69(15)
C8 Fe3 Ir1 Fe1 115.0(2)
C9 Fe3 Ir1 Fe1 -100.81(14)
C10 Fe3 Ir1 Fe1 173.52(16)
C7 Fe3 Ir1 Fe1 -0.48(12)
Fe2 Fe3 Ir1 Fe1 69.83(2)
C8 Fe3 Ir1 Fe2 45.2(2)
C9 Fe3 Ir1 Fe2 -170.64(15)
C10 Fe3 Ir1 Fe2 103.69(15)
C7 Fe3 Ir1 Fe2 -70.31(12)
Fe1 Fe3 Ir1 Fe2 -69.83(2)
C5 Fe2 Ir1 C12 165.0(3)
C4 Fe2 Ir1 C12 -75.85(19)
C6 Fe2 Ir1 C12 31.06(19)
Fe3 Fe2 Ir1 C12 118.64(12)
Fe1 Fe2 Ir1 C12 -171.73(12)
C5 Fe2 Ir1 C11 -154.0(3)
C4 Fe2 Ir1 C11 -34.83(19)
C6 Fe2 Ir1 C11 72.09(19)
Fe3 Fe2 Ir1 C11 159.67(12)
Fe1 Fe2 Ir1 C11 -130.70(12)
C5 Fe2 Ir1 C15 51.1(4)
C4 Fe2 Ir1 C15 170.2(3)
C6 Fe2 Ir1 C15 -82.9(3)
Fe3 Fe2 Ir1 C15 4.7(3)
Fe1 Fe2 Ir1 C15 74.3(3)
C5 Fe2 Ir1 C16 -46.9(4)
C4 Fe2 Ir1 C16 72.3(3)
C6 Fe2 Ir1 C16 179.2(3)
Fe3 Fe2 Ir1 C16 -93.2(3)
Fe1 Fe2 Ir1 C16 -23.6(3)
C5 Fe2 Ir1 C3 -68.9(3)
C4 Fe2 Ir1 C3 50.31(18)
C6 Fe2 Ir1 C3 157.22(19)
Fe3 Fe2 Ir1 C3 -115.20(12)
Fe1 Fe2 Ir1 C3 -45.57(12)
C5 Fe2 Ir1 C10 88.4(3)
C4 Fe2 Ir1 C10 -152.43(18)
C6 Fe2 Ir1 C10 -45.52(18)
Fe3 Fe2 Ir1 C10 42.06(11)
Fe1 Fe2 Ir1 C10 111.69(11)
C5 Fe2 Ir1 Fe1 -23.3(2)
C4 Fe2 Ir1 Fe1 95.88(15)
C6 Fe2 Ir1 Fe1 -157.21(15)
Fe3 Fe2 Ir1 Fe1 -69.63(2)
C5 Fe2 Ir1 Fe3 46.3(2)
C4 Fe2 Ir1 Fe3 165.51(15)
C6 Fe2 Ir1 Fe3 -87.58(15)
Fe1 Fe2 Ir1 Fe3 69.63(2)
C2 Fe1 C1 O1 59(16)
C3 Fe1 C1 O1 153(16)
C7 Fe1 C1 O1 -35(16)
Fe3 Fe1 C1 O1 -83(16)
Fe2 Fe1 C1 O1 -99(16)
Ir1 Fe1 C1 O1 -151(16)
C1 Fe1 C2 O2 41(11)
C3 Fe1 C2 O2 -59(11)
C7 Fe1 C2 O2 136(11)
Fe3 Fe1 C2 O2 170(11)
Fe2 Fe1 C2 O2 -142(11)
Ir1 Fe1 C2 O2 -94(11)
C2 Fe1 C3 O3 26.1(7)
C1 Fe1 C3 O3 -72.4(7)
C7 Fe1 C3 O3 140.6(7)
Fe3 Fe1 C3 O3 167.5(6)
Fe2 Fe1 C3 O3 115.7(7)
Ir1 Fe1 C3 O3 178.2(7)
C2 Fe1 C3 Ir1 -152.17(15)
C1 Fe1 C3 Ir1 109.36(15)
C7 Fe1 C3 Ir1 -37.6(7)
Fe3 Fe1 C3 Ir1 -10.73(15)
Fe2 Fe1 C3 Ir1 -62.56(8)
C12 Ir1 C3 O3 -14.3(5)
C11 Ir1 C3 O3 -10.1(4)
C15 Ir1 C3 O3 85.5(4)
C16 Ir1 C3 O3 69.6(4)
C10 Ir1 C3 O3 -154.9(3)
Fe1 Ir1 C3 O3 -178.8(5)
Fe3 Ir1 C3 O3 -169.6(4)
Fe2 Ir1 C3 O3 -119.4(4)
C12 Ir1 C3 Fe1 164.56(15)
C11 Ir1 C3 Fe1 168.76(16)
C15 Ir1 C3 Fe1 -95.72(18)
C16 Ir1 C3 Fe1 -111.54(16)
C10 Ir1 C3 Fe1 23.9(3)
Fe3 Ir1 C3 Fe1 9.23(13)
Fe2 Ir1 C3 Fe1 59.38(9)
C5 Fe2 C4 O4 -49(7)
C6 Fe2 C4 O4 49(7)
Fe3 Fe2 C4 O4 -160(7)
Fe1 Fe2 C4 O4 -139(7)
Ir1 Fe2 C4 O4 160(7)
C4 Fe2 C5 O5 27(6)
C6 Fe2 C5 O5 -75(6)
Fe3 Fe2 C5 O5 -171(6)
Fe1 Fe2 C5 O5 130(6)
Ir1 Fe2 C5 O5 149(6)
C5 Fe2 C6 O6 21(100)
C4 Fe2 C6 O6 -73(100)
Fe3 Fe2 C6 O6 116(100)
Fe1 Fe2 C6 O6 126(100)
Ir1 Fe2 C6 O6 177(100)
C2 Fe1 C7 O7 -32.7(5)
C1 Fe1 C7 O7 65.4(5)
C3 Fe1 C7 O7 -147.2(6)
Fe3 Fe1 C7 O7 -179.2(6)
Fe2 Fe1 C7 O7 -122.2(5)
Ir1 Fe1 C7 O7 -179.8(5)
C2 Fe1 C7 Fe3 146.51(16)
C1 Fe1 C7 Fe3 -115.35(16)
C3 Fe1 C7 Fe3 32.0(7)
Fe2 Fe1 C7 Fe3 57.04(9)
Ir1 Fe1 C7 Fe3 -0.58(14)
C8 Fe3 C7 O7 35.9(5)
C9 Fe3 C7 O7 -64.1(5)
C10 Fe3 C7 O7 153.2(7)
Fe1 Fe3 C7 O7 179.3(6)
Fe2 Fe3 C7 O7 121.9(5)
Ir1 Fe3 C7 O7 179.8(4)
C8 Fe3 C7 Fe1 -143.36(17)
C9 Fe3 C7 Fe1 116.62(16)
C10 Fe3 C7 Fe1 -26.0(9)
Fe2 Fe3 C7 Fe1 -57.33(9)
Ir1 Fe3 C7 Fe1 0.55(14)
C9 Fe3 C8 O8 -17(12)
C10 Fe3 C8 O8 82(12)
C7 Fe3 C8 O8 -108(12)
Fe1 Fe3 C8 O8 -143(12)
Fe2 Fe3 C8 O8 169(12)
Ir1 Fe3 C8 O8 130(11)
C8 Fe3 C9 O9 -89(8)
C10 Fe3 C9 O9 175(100)
C7 Fe3 C9 O9 2(8)
Fe1 Fe3 C9 O9 48(8)
Fe2 Fe3 C9 O9 44(8)
Ir1 Fe3 C9 O9 114(8)
C8 Fe3 C10 O10 -27.7(10)
C9 Fe3 C10 O10 73.1(10)
C7 Fe3 C10 O10 -144.7(9)
Fe1 Fe3 C10 O10 -167.2(9)
Fe2 Fe3 C10 O10 -113.6(9)
Ir1 Fe3 C10 O10 -173.8(10)
C8 Fe3 C10 Ir1 146.07(16)
C9 Fe3 C10 Ir1 -113.10(15)
C7 Fe3 C10 Ir1 29.1(9)
Fe1 Fe3 C10 Ir1 6.52(16)
Fe2 Fe3 C10 Ir1 60.12(8)
C12 Ir1 C10 O10 4.5(4)
C11 Ir1 C10 O10 16.9(5)
C15 Ir1 C10 O10 -75.9(4)
C16 Ir1 C10 O10 -81.2(4)
C3 Ir1 C10 O10 154.9(3)
Fe1 Ir1 C10 O10 171.5(4)
Fe3 Ir1 C10 O10 177.0(5)
Fe2 Ir1 C10 O10 119.3(4)
C12 Ir1 C10 Fe3 -172.43(17)
C11 Ir1 C10 Fe3 -160.02(14)
C15 Ir1 C10 Fe3 107.14(17)
C16 Ir1 C10 Fe3 101.82(17)
C3 Ir1 C10 Fe3 -22.1(3)
Fe1 Ir1 C10 Fe3 -5.49(13)
Fe2 Ir1 C10 Fe3 -57.63(10)
C15 Ir1 C11 C12 67.8(3)
C16 Ir1 C11 C12 102.3(3)
C3 Ir1 C11 C12 -174.8(2)
C10 Ir1 C11 C12 -20.1(3)
Fe1 Ir1 C11 C12 -163.88(18)
Fe3 Ir1 C11 C12 -54.8(4)
Fe2 Ir1 C11 C12 -101.7(2)
C12 Ir1 C11 C18 -119.4(4)
C15 Ir1 C11 C18 -51.6(3)
C16 Ir1 C11 C18 -17.0(3)
C3 Ir1 C11 C18 65.9(3)
C10 Ir1 C11 C18 -139.4(3)
Fe1 Ir1 C11 C18 76.8(3)
Fe3 Ir1 C11 C18 -174.1(2)
Fe2 Ir1 C11 C18 139.0(3)
C18 C11 C12 C13 -1.9(6)
Ir1 C11 C12 C13 -107.7(4)
C18 C11 C12 Ir1 105.8(4)
C15 Ir1 C12 C11 -110.5(3)
C16 Ir1 C12 C11 -74.1(3)
C3 Ir1 C12 C11 6.7(3)
C10 Ir1 C12 C11 162.8(3)
Fe1 Ir1 C12 C11 61.2(6)
Fe3 Ir1 C12 C11 156.63(19)
Fe2 Ir1 C12 C11 93.1(2)
C11 Ir1 C12 C13 117.4(4)
C15 Ir1 C12 C13 6.9(3)
C16 Ir1 C12 C13 43.3(3)
C3 Ir1 C12 C13 124.1(3)
C10 Ir1 C12 C13 -79.8(3)
Fe1 Ir1 C12 C13 178.6(3)
Fe3 Ir1 C12 C13 -86.0(3)
Fe2 Ir1 C12 C13 -149.5(3)
C11 C12 C13 C14 89.4(5)
Ir1 C12 C13 C14 7.1(5)
C12 C13 C14 C15 -24.0(6)
C13 C14 C15 C16 -53.5(6)
C13 C14 C15 Ir1 29.6(5)
C12 Ir1 C15 C16 102.5(3)
C11 Ir1 C15 C16 66.7(3)
C3 Ir1 C15 C16 -26.5(3)
C10 Ir1 C15 C16 -172.6(3)
Fe1 Ir1 C15 C16 -75.4(3)
Fe3 Ir1 C15 C16 -133.0(2)
Fe2 Ir1 C15 C16 -137.0(3)
C12 Ir1 C15 C14 -19.9(3)
C11 Ir1 C15 C14 -55.7(4)
C16 Ir1 C15 C14 -122.4(5)
C3 Ir1 C15 C14 -148.9(3)
C10 Ir1 C15 C14 64.9(3)
Fe1 Ir1 C15 C14 162.2(3)
Fe3 Ir1 C15 C14 104.6(3)
Fe2 Ir1 C15 C14 100.6(4)
C14 C15 C16 C17 -1.4(7)
Ir1 C15 C16 C17 -105.9(4)
C14 C15 C16 Ir1 104.5(4)
C12 Ir1 C16 C15 -74.1(3)
C11 Ir1 C16 C15 -111.5(3)
C3 Ir1 C16 C15 156.5(3)
C10 Ir1 C16 C15 8.8(3)
Fe1 Ir1 C16 C15 115.3(2)
Fe3 Ir1 C16 C15 58.1(3)
Fe2 Ir1 C16 C15 135.3(3)
C12 Ir1 C16 C17 43.2(4)
C11 Ir1 C16 C17 5.7(3)
C15 Ir1 C16 C17 117.2(4)
C3 Ir1 C16 C17 -86.3(4)
C10 Ir1 C16 C17 126.0(3)
Fe1 Ir1 C16 C17 -127.5(3)
Fe3 Ir1 C16 C17 175.3(3)
Fe2 Ir1 C16 C17 -107.5(4)
C15 C16 C17 C18 87.5(6)
Ir1 C16 C17 C18 6.5(6)
C12 C11 C18 C17 -55.7(6)
Ir1 C11 C18 C17 25.9(5)
C16 C17 C18 C11 -21.0(6)
C103 N1 C101 C102 52.8(5)
C107 N1 C101 C102 174.6(4)
C105 N1 C101 C102 -64.9(5)
C107 N1 C103 C104 -65.1(5)
C101 N1 C103 C104 54.3(5)
C105 N1 C103 C104 174.6(4)
C103 N1 C105 C106 174.9(4)
C107 N1 C105 C106 54.2(5)
C101 N1 C105 C106 -64.1(5)
C103 N1 C107 C108 -59.6(5)
C101 N1 C107 C108 178.4(3)
C105 N1 C107 C108 58.0(5)
